data_7222012
loop_
_publ_author_name
'ARUMUGAM, VIGNESH'
'Kaminsky, Werner'
'Nallasamy, Dharmaraj'

_publ_section_title
;
 ONO Pincer type Pd(II) complexes: Synthesis, crystal structure and
 catalytic activity towards C-2 arylation of quinoline scaffolds
;
_journal_name_full 'RSC Adv.'
_journal_paper_doi 10.1039/C5RA15342E
_journal_year 2015
_chemical_formula_moiety 'C36 H27 N2 O3 P Pd'
_chemical_formula_sum 'C36 H27 N2 O3 P Pd'
_chemical_formula_weight 672.97
_chemical_name_common pdsnah
_chemical_name_systematic
;
 pdsnah
;
_space_group_IT_number 14
_symmetry_cell_setting monoclinic
_symmetry_Int_Tables_number 14
_symmetry_space_group_name_Hall '-P 2yab'
_symmetry_space_group_name_H-M 'P 1 21/a 1'
_atom_sites_solution_hydrogens geom
_atom_sites_solution_primary direct
_atom_sites_solution_secondary difmap
_audit_conform_dict_location ftp://ftp.iucr.org/pub/cif_core.dic
_audit_conform_dict_name cif_core.dic
_audit_conform_dict_version 2.4
_audit_creation_date 2014-10-23T13:30:12-00:00
_audit_creation_method 'WinGX routine CIF_UPDATE'
_audit_update_record
;
2015-02-06 deposited with the CCDC.
2015-09-04 downloaded from the CCDC.
;
_cell_angle_alpha 90
_cell_angle_beta 96.079(3)
_cell_angle_gamma 90
_cell_formula_units_Z 4
_cell_length_a 8.8683(4)
_cell_length_b 21.5484(10)
_cell_length_c 15.2026(7)
_cell_measurement_reflns_used 713
_cell_measurement_temperature 130(2)
_cell_measurement_theta_max 20
_cell_measurement_theta_min 3
_cell_volume 2888.8(2)
_computing_cell_refinement 'HKL Scalepack (Otwinowski & Minor 1997)'
_computing_data_collection KappaCCD
_computing_data_reduction 'HKL Scalepack (Otwinowski & Minor 1997)'
_computing_molecular_graphics 'maXus, Zortep'
_computing_publication_material 'SHELXL-97 (Sheldrick, 1997)'
_computing_structure_refinement 'SHELXL-97 (Sheldrick, 2008)'
_computing_structure_solution SIR97
_diffrn_ambient_temperature 130(2)
_diffrn_measured_fraction_theta_full 0.999
_diffrn_measured_fraction_theta_max 0.986
_diffrn_measurement_device_type 'Nonius KappaCCD'
_diffrn_measurement_method '\f and \w scans'
_diffrn_radiation_monochromator graphite
_diffrn_radiation_type MoK\a
_diffrn_radiation_wavelength 0.71073
_diffrn_reflns_av_R_equivalents 0.1187
_diffrn_reflns_av_unetI/netI 0.1656
_diffrn_reflns_limit_h_max 11
_diffrn_reflns_limit_h_min -11
_diffrn_reflns_limit_k_max 26
_diffrn_reflns_limit_k_min -28
_diffrn_reflns_limit_l_max 20
_diffrn_reflns_limit_l_min -20
_diffrn_reflns_number 12436
_diffrn_reflns_theta_full 25
_diffrn_reflns_theta_max 28.33
_diffrn_reflns_theta_min 2.32
_diffrn_source 'fine-focus sealed tube'
_exptl_absorpt_coefficient_mu 0.739
_exptl_absorpt_correction_T_max 0.8663
_exptl_absorpt_correction_T_min 0.7564
_exptl_absorpt_correction_type multi-scan
_exptl_absorpt_process_details HKL2008
_exptl_crystal_colour orange
_exptl_crystal_density_diffrn 1.547
_exptl_crystal_density_method 'not measured'
_exptl_crystal_description prism
_exptl_crystal_F_000 1368
_exptl_crystal_size_max 0.4
_exptl_crystal_size_mid 0.25
_exptl_crystal_size_min 0.2
_refine_diff_density_max 2.35
_refine_diff_density_min -1.764
_refine_diff_density_rms 0.153
_refine_ls_extinction_method none
_refine_ls_goodness_of_fit_ref 0.935
_refine_ls_hydrogen_treatment mixed
_refine_ls_matrix_type full
_refine_ls_number_parameters 389
_refine_ls_number_reflns 7108
_refine_ls_number_restraints 0
_refine_ls_restrained_S_all 0.935
_refine_ls_R_factor_all 0.1147
_refine_ls_R_factor_gt 0.0585
_refine_ls_shift/su_max 0.001
_refine_ls_shift/su_mean 0
_refine_ls_structure_factor_coef Fsqd
_refine_ls_weighting_details 'calc w=1/[\s^2^(Fo^2^)+(0.0419P)^2^+0.0000P] where P=(Fo^2^+2Fc^2^)/3'
_refine_ls_weighting_scheme calc
_refine_ls_wR_factor_gt 0.1137
_refine_ls_wR_factor_ref 0.131
_reflns_number_gt 4183
_reflns_number_total 7108
_reflns_threshold_expression >2\s(I)
_cod_data_source_file c5ra15342e2.cif
_cod_data_source_block pdsnah2
_cod_original_sg_symbol_H-M 'P 21/a'
_cod_database_code 7222012

loop_
_symmetry_equiv_pos_as_xyz
'x, y, z'
'-x+1/2, y+1/2, -z'
'-x, -y, -z'
'x-1/2, -y-1/2, z'

loop_
_atom_site_label
_atom_site_type_symbol
_atom_site_fract_x
_atom_site_fract_y
_atom_site_fract_z
_atom_site_U_iso_or_equiv
_atom_site_adp_type
_atom_site_occupancy
_atom_site_symmetry_multiplicity
_atom_site_calc_flag
_atom_site_refinement_flags
C1 C 1.2725(4) 0.4472(2) 0.6689(3) 0.0186(10) Uani 1 1 d .
C2 C 1.4049(5) 0.4609(2) 0.6276(3) 0.0273(11) Uani 1 1 d .
H2 H 1.4287 0.5028 0.6158 0.033 Uiso 1 1 calc R
C3 C 1.4992(5) 0.4144(3) 0.6046(3) 0.0292(12) Uani 1 1 d .
H3 H 1.5871 0.4249 0.577 0.035 Uiso 1 1 calc R
C4 C 1.4691(5) 0.3531(2) 0.6206(3) 0.0260(12) Uani 1 1 d .
H4 H 1.536 0.3216 0.6048 0.031 Uiso 1 1 calc R
C5 C 1.3403(4) 0.3380(2) 0.6599(3) 0.0244(11) Uani 1 1 d .
H5 H 1.3191 0.2955 0.6704 0.029 Uiso 1 1 calc R
C6 C 1.2395(4) 0.3840(2) 0.6848(3) 0.0195(10) Uani 1 1 d .
C7 C 1.1101(4) 0.3620(2) 0.7258(3) 0.0208(10) Uani 1 1 d .
H7 H 1.104 0.3189 0.7381 0.025 Uiso 1 1 calc R
C8 C 0.7816(4) 0.4152(2) 0.7998(3) 0.0189(10) Uani 1 1 d .
C9 C 0.6408(4) 0.3959(2) 0.8379(3) 0.0172(10) Uani 1 1 d .
C10 C 0.5953(4) 0.3326(2) 0.8435(3) 0.0186(10) Uani 1 1 d .
C11 C 0.4631(4) 0.3181(2) 0.8785(3) 0.0194(10) Uani 1 1 d .
H11 H 0.4338 0.2759 0.8823 0.023 Uiso 1 1 calc R
C12 C 0.3694(4) 0.3651(2) 0.9091(3) 0.0161(9) Uani 1 1 d .
C13 C 0.2276(4) 0.3522(2) 0.9435(3) 0.0189(10) Uani 1 1 d .
H13 H 0.1912 0.3108 0.9444 0.023 Uiso 1 1 calc R
C14 C 0.1461(5) 0.3987(2) 0.9745(3) 0.0229(11) Uani 1 1 d .
H14 H 0.0524 0.3892 0.9964 0.027 Uiso 1 1 calc R
C15 C 0.1958(5) 0.4611(2) 0.9754(3) 0.0250(11) Uani 1 1 d .
H15 H 0.1385 0.4929 0.9996 0.03 Uiso 1 1 calc R
C16 C 0.3283(4) 0.4747(2) 0.9405(3) 0.0186(10) Uani 1 1 d .
H16 H 0.3617 0.5165 0.9395 0.022 Uiso 1 1 calc R
C17 C 0.4157(4) 0.4277(2) 0.9062(3) 0.0176(10) Uani 1 1 d .
C18 C 0.5509(4) 0.4417(2) 0.8679(3) 0.0207(10) Uani 1 1 d .
H18 H 0.5803 0.4838 0.8629 0.025 Uiso 1 1 calc R
C19 C 1.0187(4) 0.6254(2) 0.6169(3) 0.0192(10) Uani 1 1 d .
C20 C 1.0447(4) 0.5845(2) 0.5484(3) 0.0216(10) Uani 1 1 d .
H20 H 1.0245 0.5415 0.554 0.026 Uiso 1 1 calc R
C21 C 1.1000(5) 0.6068(3) 0.4723(3) 0.0278(12) Uani 1 1 d .
H21 H 1.1178 0.579 0.426 0.033 Uiso 1 1 calc R
C22 C 1.1290(5) 0.6696(3) 0.4640(3) 0.0279(12) Uani 1 1 d .
H22 H 1.1655 0.685 0.4115 0.033 Uiso 1 1 calc R
C23 C 1.1054(5) 0.7097(2) 0.5312(3) 0.0282(11) Uani 1 1 d .
H23 H 1.1266 0.7527 0.5255 0.034 Uiso 1 1 calc R
C24 C 1.0505(5) 0.6877(2) 0.6074(3) 0.0234(11) Uani 1 1 d .
H24 H 1.0345 0.7158 0.6536 0.028 Uiso 1 1 calc R
C25 C 1.0338(4) 0.6388(2) 0.8073(3) 0.0149(9) Uani 1 1 d .
C26 C 1.1594(4) 0.6119(2) 0.8576(3) 0.0192(10) Uani 1 1 d .
H26 H 1.1971 0.5727 0.8415 0.023 Uiso 1 1 calc R
C27 C 1.2276(4) 0.6435(2) 0.9312(3) 0.0209(11) Uani 1 1 d .
H27 H 1.3122 0.6256 0.9657 0.025 Uiso 1 1 calc R
C28 C 1.1734(5) 0.7003(2) 0.9543(3) 0.0221(11) Uani 1 1 d .
H28 H 1.2204 0.7213 1.0049 0.026 Uiso 1 1 calc R
C29 C 1.0511(5) 0.7273(2) 0.9045(3) 0.0257(11) Uani 1 1 d .
H29 H 1.0153 0.7669 0.9204 0.031 Uiso 1 1 calc R
C30 C 0.9809(5) 0.6963(2) 0.8314(3) 0.0236(11) Uani 1 1 d .
H30 H 0.8962 0.7146 0.7975 0.028 Uiso 1 1 calc R
C31 C 0.7493(4) 0.6118(2) 0.7072(3) 0.0190(10) Uani 1 1 d .
C32 C 0.6642(5) 0.6261(2) 0.6281(3) 0.0244(11) Uani 1 1 d .
H32 H 0.7117 0.6274 0.575 0.029 Uiso 1 1 calc R
C33 C 0.5090(4) 0.6386(2) 0.6257(3) 0.0273(12) Uani 1 1 d .
H33 H 0.4515 0.6489 0.5713 0.033 Uiso 1 1 calc R
C34 C 0.4396(5) 0.6358(2) 0.7035(3) 0.0292(12) Uani 1 1 d .
H34 H 0.3342 0.6441 0.7024 0.035 Uiso 1 1 calc R
C35 C 0.5244(5) 0.6209(2) 0.7829(3) 0.0268(12) Uani 1 1 d .
H35 H 0.4766 0.6189 0.8359 0.032 Uiso 1 1 calc R
C36 C 0.6768(4) 0.6090(2) 0.7852(3) 0.0233(11) Uani 1 1 d .
H36 H 0.7339 0.5989 0.8398 0.028 Uiso 1 1 calc R
N1 N 1.0027(3) 0.39732(18) 0.7468(2) 0.0165(8) Uani 1 1 d .
N2 N 0.8769(3) 0.37126(18) 0.7820(2) 0.0185(8) Uani 1 1 d .
O1 O 1.1913(3) 0.49613(15) 0.68758(18) 0.0197(7) Uani 1 1 d .
O2 O 0.7986(3) 0.47407(15) 0.78571(18) 0.0202(7) Uani 1 1 d .
O3 O 0.6805(3) 0.28585(15) 0.8147(2) 0.0231(7) Uani 1 1 d .
H3O H 0.7564 0.3008 0.7936 0.035 Uiso 1 1 calc R
P1 P 0.94908(12) 0.59293(6) 0.71508(7) 0.0163(3) Uani 1 1 d .
Pd1 Pd 0.99202(3) 0.489152(18) 0.73396(2) 0.01591(11) Uani 1 1 d .

loop_
_atom_site_aniso_label
_atom_site_aniso_U_11
_atom_site_aniso_U_22
_atom_site_aniso_U_33
_atom_site_aniso_U_23
_atom_site_aniso_U_13
_atom_site_aniso_U_12
C1 0.018(2) 0.026(3) 0.011(2) -0.0018(19) 0.0031(17) 0.003(2)
C2 0.027(2) 0.027(3) 0.030(3) 0.000(2) 0.011(2) -0.004(2)
C3 0.022(2) 0.047(4) 0.019(2) -0.003(2) 0.009(2) 0.002(2)
C4 0.024(2) 0.041(4) 0.014(2) 0.000(2) 0.0074(19) 0.009(2)
C5 0.028(2) 0.025(3) 0.020(2) 0.002(2) 0.001(2) 0.002(2)
C6 0.020(2) 0.026(3) 0.013(2) -0.0037(19) -0.0002(17) 0.002(2)
C7 0.020(2) 0.024(3) 0.017(2) 0.003(2) -0.0019(18) 0.008(2)
C8 0.021(2) 0.023(3) 0.011(2) 0.0009(19) -0.0028(18) -0.001(2)
C9 0.015(2) 0.024(3) 0.013(2) 0.0004(19) 0.0014(17) -0.0009(19)
C10 0.017(2) 0.026(3) 0.012(2) -0.0013(19) 0.0009(17) 0.003(2)
C11 0.024(2) 0.018(3) 0.017(2) 0.0018(19) 0.0017(18) -0.005(2)
C12 0.016(2) 0.021(3) 0.011(2) 0.0023(18) -0.0040(17) 0.0020(19)
C13 0.018(2) 0.024(3) 0.014(2) 0.0063(19) 0.0002(18) -0.002(2)
C14 0.018(2) 0.031(3) 0.020(2) 0.009(2) 0.0046(18) -0.001(2)
C15 0.025(2) 0.031(3) 0.021(2) 0.002(2) 0.009(2) 0.007(2)
C16 0.021(2) 0.016(3) 0.018(2) 0.0022(19) 0.0020(18) 0.0019(19)
C17 0.016(2) 0.025(3) 0.012(2) 0.0015(19) 0.0006(17) -0.0020(19)
C18 0.022(2) 0.019(3) 0.020(2) 0.001(2) -0.0001(19) -0.003(2)
C19 0.015(2) 0.026(3) 0.016(2) -0.001(2) -0.0010(17) -0.001(2)
C20 0.027(2) 0.021(3) 0.017(2) 0.001(2) -0.0001(19) 0.000(2)
C21 0.028(2) 0.041(4) 0.015(2) 0.001(2) 0.004(2) 0.001(2)
C22 0.024(2) 0.046(4) 0.014(2) 0.008(2) 0.005(2) -0.003(2)
C23 0.033(3) 0.026(3) 0.027(3) 0.007(2) 0.008(2) -0.005(2)
C24 0.030(2) 0.022(3) 0.018(2) 0.001(2) 0.004(2) -0.002(2)
C25 0.0123(19) 0.021(3) 0.012(2) 0.0013(18) 0.0032(17) -0.0058(18)
C26 0.019(2) 0.019(3) 0.020(2) -0.0024(19) 0.0038(18) -0.0017(19)
C27 0.015(2) 0.034(3) 0.013(2) 0.000(2) -0.0004(17) -0.002(2)
C28 0.023(2) 0.026(3) 0.017(2) -0.007(2) 0.0040(19) -0.007(2)
C29 0.029(2) 0.023(3) 0.025(3) -0.003(2) 0.005(2) 0.002(2)
C30 0.026(2) 0.025(3) 0.020(2) 0.004(2) 0.004(2) 0.004(2)
C31 0.019(2) 0.017(3) 0.022(2) 0.0017(19) 0.0015(18) -0.0077(19)
C32 0.024(2) 0.034(3) 0.015(2) 0.002(2) 0.0020(19) 0.001(2)
C33 0.018(2) 0.033(3) 0.029(3) 0.007(2) -0.005(2) 0.002(2)
C34 0.017(2) 0.032(3) 0.038(3) -0.001(2) 0.003(2) 0.000(2)
C35 0.026(2) 0.028(3) 0.029(3) -0.002(2) 0.011(2) 0.000(2)
C36 0.022(2) 0.029(3) 0.018(2) -0.003(2) -0.0021(19) -0.001(2)
N1 0.0215(18) 0.015(2) 0.0145(19) 0.0010(15) 0.0070(16) 0.0035(16)
N2 0.0154(17) 0.019(2) 0.022(2) 0.0015(16) 0.0049(15) -0.0007(16)
O1 0.0168(13) 0.025(2) 0.0187(15) 0.0007(13) 0.0084(12) 0.0014(13)
O2 0.0197(15) 0.020(2) 0.0218(16) 0.0024(14) 0.0052(13) 0.0000(14)
O3 0.0248(16) 0.018(2) 0.0274(17) 0.0002(14) 0.0075(14) 0.0022(14)
P1 0.0171(5) 0.0196(7) 0.0126(5) -0.0005(5) 0.0039(4) 0.0007(5)
Pd1 0.01591(17) 0.0181(2) 0.01432(17) 0.00016(15) 0.00457(12) 0.00036(15)

loop_
_atom_type_symbol
_atom_type_description
_atom_type_scat_dispersion_real
_atom_type_scat_dispersion_imag
_atom_type_scat_source
C C 0.0033 0.0016 'International Tables Vol C Tables 4.2.6.8 and 6.1.1.4'
H H 0 0 'International Tables Vol C Tables 4.2.6.8 and 6.1.1.4'
O O 0.0106 0.006 'International Tables Vol C Tables 4.2.6.8 and 6.1.1.4'

loop_
_geom_angle_atom_site_label_1
_geom_angle_atom_site_label_2
_geom_angle_atom_site_label_3
_geom_angle
O1 C1 C6 127.0(4)
O1 C1 C2 115.0(4)
C6 C1 C2 118.0(4)
C3 C2 C1 121.0(5)
C3 C2 H2 119.5
C1 C2 H2 119.5
C2 C3 C4 121.4(4)
C2 C3 H3 119.3
C4 C3 H3 119.3
C3 C4 C5 119.2(4)
C3 C4 H4 120.4
C5 C4 H4 120.4
C4 C5 C6 121.6(5)
C4 C5 H5 119.2
C6 C5 H5 119.2
C5 C6 C1 118.7(4)
C5 C6 C7 116.1(4)
C1 C6 C7 125.2(4)
N1 C7 C6 123.9(5)
N1 C7 H7 118.1
C6 C7 H7 118.1
O2 C8 N2 125.4(4)
O2 C8 C9 117.0(4)
N2 C8 C9 117.6(4)
C18 C9 C10 119.2(4)
C18 C9 C8 117.9(4)
C10 C9 C8 122.9(4)
O3 C10 C11 118.9(4)
O3 C10 C9 121.2(3)
C11 C10 C9 119.9(4)
C10 C11 C12 121.3(4)
C10 C11 H11 119.4
C12 C11 H11 119.4
C17 C12 C11 119.3(4)
C17 C12 C13 117.6(4)
C11 C12 C13 123.1(4)
C14 C13 C12 120.3(4)
C14 C13 H13 119.9
C12 C13 H13 119.9
C13 C14 C15 122.1(4)
C13 C14 H14 118.9
C15 C14 H14 118.9
C16 C15 C14 118.5(4)
C16 C15 H15 120.7
C14 C15 H15 120.7
C15 C16 C17 121.2(4)
C15 C16 H16 119.4
C17 C16 H16 119.4
C16 C17 C12 120.2(4)
C16 C17 C18 121.4(4)
C12 C17 C18 118.4(4)
C9 C18 C17 121.9(4)
C9 C18 H18 119.1
C17 C18 H18 119.1
C24 C19 C20 118.8(4)
C24 C19 P1 123.5(3)
C20 C19 P1 117.7(4)
C21 C20 C19 120.1(5)
C21 C20 H20 119.9
C19 C20 H20 119.9
C22 C21 C20 119.9(4)
C22 C21 H21 120.1
C20 C21 H21 120.1
C23 C22 C21 120.2(4)
C23 C22 H22 119.9
C21 C22 H22 119.9
C22 C23 C24 120.1(5)
C22 C23 H23 119.9
C24 C23 H23 119.9
C19 C24 C23 120.9(4)
C19 C24 H24 119.5
C23 C24 H24 119.5
C30 C25 C26 119.7(4)
C30 C25 P1 124.5(3)
C26 C25 P1 115.8(3)
C27 C26 C25 119.1(4)
C27 C26 H26 120.5
C25 C26 H26 120.5
C28 C27 C26 120.5(4)
C28 C27 H27 119.8
C26 C27 H27 119.8
C27 C28 C29 120.7(4)
C27 C28 H28 119.7
C29 C28 H28 119.7
C28 C29 C30 119.8(4)
C28 C29 H29 120.1
C30 C29 H29 120.1
C29 C30 C25 120.3(4)
C29 C30 H30 119.8
C25 C30 H30 119.8
C32 C31 C36 119.0(4)
C32 C31 P1 123.2(3)
C36 C31 P1 117.7(3)
C31 C32 C33 120.7(4)
C31 C32 H32 119.6
C33 C32 H32 119.6
C34 C33 C32 119.4(4)
C34 C33 H33 120.3
C32 C33 H33 120.3
C35 C34 C33 120.0(4)
C35 C34 H34 120
C33 C34 H34 120
C36 C35 C34 120.4(4)
C36 C35 H35 119.8
C34 C35 H35 119.8
C35 C36 C31 120.4(4)
C35 C36 H36 119.8
C31 C36 H36 119.8
C7 N1 N2 119.8(4)
C7 N1 Pd1 126.4(3)
N2 N1 Pd1 113.8(2)
C8 N2 N1 110.2(4)
C1 O1 Pd1 122.9(3)
C8 O2 Pd1 110.2(3)
C10 O3 H3O 109.5
C31 P1 C25 104.56(19)
C31 P1 C19 105.93(19)
C25 P1 C19 106.07(19)
C31 P1 Pd1 112.23(15)
C25 P1 Pd1 112.75(15)
C19 P1 Pd1 114.51(15)
O1 Pd1 O2 174.30(13)
O1 Pd1 N1 94.33(12)
O2 Pd1 N1 80.37(12)
O1 Pd1 P1 91.38(10)
O2 Pd1 P1 94.05(10)
N1 Pd1 P1 173.09(9)

loop_
_geom_bond_atom_site_label_1
_geom_bond_atom_site_label_2
_geom_bond_distance
C1 O1 1.325(5)
C1 C6 1.418(6)
C1 C2 1.421(6)
C2 C3 1.373(6)
C2 H2 0.95
C3 C4 1.374(7)
C3 H3 0.95
C4 C5 1.384(6)
C4 H4 0.95
C5 C6 1.414(6)
C5 H5 0.95
C6 C7 1.442(6)
C7 N1 1.285(5)
C7 H7 0.95
C8 O2 1.299(5)
C8 N2 1.316(5)
C8 C9 1.490(5)
C9 C18 1.376(6)
C9 C10 1.427(6)
C10 O3 1.359(5)
C10 C11 1.374(5)
C11 C12 1.418(6)
C11 H11 0.95
C12 C17 1.412(6)
C12 C13 1.440(5)
C13 C14 1.349(6)
C13 H13 0.95
C14 C15 1.414(7)
C14 H14 0.95
C15 C16 1.370(6)
C15 H15 0.95
C16 C17 1.408(6)
C16 H16 0.95
C17 C18 1.420(5)
C18 H18 0.95
C19 C24 1.381(6)
C19 C20 1.403(6)
C19 P1 1.815(4)
C20 C21 1.389(6)
C20 H20 0.95
C21 C22 1.388(7)
C21 H21 0.95
C22 C23 1.371(7)
C22 H22 0.95
C23 C24 1.387(6)
C23 H23 0.95
C24 H24 0.95
C25 C30 1.389(6)
C25 C26 1.407(6)
C25 P1 1.812(4)
C26 C27 1.393(6)
C26 H26 0.95
C27 C28 1.374(6)
C27 H27 0.95
C28 C29 1.383(6)
C28 H28 0.95
C29 C30 1.386(6)
C29 H29 0.95
C30 H30 0.95
C31 C32 1.384(6)
C31 C36 1.410(6)
C31 P1 1.809(4)
C32 C33 1.399(6)
C32 H32 0.95
C33 C34 1.392(6)
C33 H33 0.95
C34 C35 1.391(6)
C34 H34 0.95
C35 C36 1.372(6)
C35 H35 0.95
C36 H36 0.95
N1 N2 1.404(4)
N1 Pd1 1.990(4)
O1 Pd1 1.976(2)
O2 Pd1 1.988(3)
O3 H3O 0.84
P1 Pd1 2.2814(13)
